data_2017106
loop_
_publ_author_name
'Chen, Xiao-Hua'
'Wu, Qiong-Jie'
'Liang, Zhi-Yu'
'Zhan, Chun-Rong'
'Liu, Jian-Bin'

_publ_section_title
;
 Nickel and zinc complexes with a monodentate heterocycle and
 tridentate Schiff base ligands: self-assembly to one- and
 two-dimensional supramolecular networks <i>via</i> hydrogen bonding
;
_journal_coeditor_code MX3009
_journal_issue 5
_journal_name_full 'Acta Crystallographica Section C'
_journal_page_first m190
_journal_page_last m194
_journal_paper_doi 10.1107/S0108270109011263
_journal_volume 65
_journal_year 2009
_chemical_formula_iupac '[Zn2 (C14 H10 N2 O3)2 (C4 H9 N O)2]'
_chemical_formula_moiety 'C36 H38 N6 O8 Zn2'
_chemical_formula_sum 'C36 H38 N6 O8 Zn2'
_chemical_formula_weight 813.46
_chemical_name_systematic
;
bis[\m-<i>N</i>'-(5-nitro-2-
oxidobenzylidene)benzohydrazidato]bis[(morpholine)zinc(II)
;
_space_group_IT_number 61
_symmetry_cell_setting orthorhombic
_symmetry_space_group_name_Hall '-P 2ac 2ab'
_symmetry_space_group_name_H-M 'P b c a'
_atom_sites_solution_hydrogens geom
_atom_sites_solution_primary direct
_atom_sites_solution_secondary difmap
_audit_creation_method SHELXL-97
_cell_angle_alpha 90.00
_cell_angle_beta 90.00
_cell_angle_gamma 90.00
_cell_formula_units_Z 4
_cell_length_a 17.004(5)
_cell_length_b 11.130(4)
_cell_length_c 18.590(5)
_cell_measurement_reflns_used 2484
_cell_measurement_temperature 293(2)
_cell_measurement_theta_max 27.47
_cell_measurement_theta_min 3.01
_cell_volume 3518.2(19)
_computing_cell_refinement 'TEXRAY (Molecular Structure Corporation, 1999)'
_computing_data_collection 'TEXRAY (Molecular Structure Corporation, 1999)'
_computing_data_reduction 'TEXSAN (Molecular Structure Corporation, 1999)'
_computing_molecular_graphics 'ORTEX (McArdle, 1995)'
_computing_publication_material 'SHELXL97/2 (Sheldrick, 2008)'
_computing_structure_refinement 'SHELXL97 (Sheldrick, 2008)'
_computing_structure_solution 'SHELXS97 (Sheldrick, 2008)'
_diffrn_ambient_temperature 293(2)
_diffrn_measured_fraction_theta_full 0.991
_diffrn_measured_fraction_theta_max 0.991
_diffrn_measurement_device_type 'Rigaku R-AXIS RAPID imaging-plate'
_diffrn_measurement_method '\w scans'
_diffrn_radiation_monochromator graphite
_diffrn_radiation_source 'fine-focus sealed tube'
_diffrn_radiation_type MoK\a
_diffrn_radiation_wavelength 0.71073
_diffrn_reflns_av_R_equivalents 0.0869
_diffrn_reflns_av_sigmaI/netI 0.0594
_diffrn_reflns_limit_h_max 22
_diffrn_reflns_limit_h_min -21
_diffrn_reflns_limit_k_max 14
_diffrn_reflns_limit_k_min -14
_diffrn_reflns_limit_l_max 23
_diffrn_reflns_limit_l_min -23
_diffrn_reflns_number 28663
_diffrn_reflns_theta_full 27.47
_diffrn_reflns_theta_max 27.47
_diffrn_reflns_theta_min 3.01
_diffrn_standards_decay_% 0
_diffrn_standards_interval_count 'not measured'
_diffrn_standards_interval_time 'not measured'
_diffrn_standards_number 0
_exptl_absorpt_coefficient_mu 1.425
_exptl_absorpt_correction_T_max 0.895
_exptl_absorpt_correction_T_min 0.614
_exptl_absorpt_correction_type multi-scan
_exptl_absorpt_process_details '(TEXRAY; Molecular Structure Corporation, 1999)'
_exptl_crystal_colour yellow
_exptl_crystal_density_diffrn 1.536
_exptl_crystal_density_method 'not measured'
_exptl_crystal_description block
_exptl_crystal_F_000 1680
_exptl_crystal_size_max 0.38
_exptl_crystal_size_mid 0.26
_exptl_crystal_size_min 0.08
_refine_diff_density_max 1.380
_refine_diff_density_min -0.734
_refine_ls_extinction_method none
_refine_ls_goodness_of_fit_ref 1.069
_refine_ls_hydrogen_treatment mixed
_refine_ls_matrix_type full
_refine_ls_number_parameters 243
_refine_ls_number_reflns 3994
_refine_ls_number_restraints 2
_refine_ls_restrained_S_all 1.069
_refine_ls_R_factor_all 0.0886
_refine_ls_R_factor_gt 0.0491
_refine_ls_shift/su_max 0.001
_refine_ls_shift/su_mean 0.000
_refine_ls_structure_factor_coef Fsqd
_refine_ls_weighting_details 'calc w=1/[\s^2^(Fo^2^)+(0.0706P)^2^+0.1235P] where P=(Fo^2^+2Fc^2^)/3'
_refine_ls_weighting_scheme calc
_refine_ls_wR_factor_gt 0.1275
_refine_ls_wR_factor_ref 0.1377
_reflns_number_gt 2484
_reflns_number_total 3994
_reflns_threshold_expression >2sigma(I)
_cod_data_source_file mx3009.cif
_cod_data_source_block II
_cod_depositor_comments
;
The following automatic conversions were performed:
'_geom_bond_publ_flag' value 'Yes' changed to 'yes' according to
'/home/saulius/struct/CIF-dictionaries/cif_core.dic' dictionary named
'cif_core.dic' version 2.4.1 from 2010-06-29 (9
times).

'_geom_bond_publ_flag' value 'No' changed to 'no' according to
'/home/saulius/struct/CIF-dictionaries/cif_core.dic' dictionary named
'cif_core.dic' version 2.4.1 from 2010-06-29 (43
times).

'_geom_angle_publ_flag' value 'Yes' changed to 'yes' according to
'/home/saulius/struct/CIF-dictionaries/cif_core.dic' dictionary named
'cif_core.dic' version 2.4.1 from 2010-06-29 (10
times).

'_geom_angle_publ_flag' value 'No' changed to 'no' according to
'/home/saulius/struct/CIF-dictionaries/cif_core.dic' dictionary named
'cif_core.dic' version 2.4.1 from 2010-06-29 (87
times).

'_geom_torsion_publ_flag' value 'No' changed to 'no' according to
'/home/saulius/struct/CIF-dictionaries/cif_core.dic' dictionary named
'cif_core.dic' version 2.4.1 from 2010-06-29 (82 times).

Automatic conversion script
Id: cif_fix_enum 1527 2010-12-29 10:47:43Z saulius 

The following automatic conversions were performed:

'_geom_bond_publ_flag' value 'Yes' changed to 'yes' according to
/home/saulius/struct/CIF-dictionaries/cif_core.dic dictionary named
'cif_core.dic' version 2.4.1 from 2010-06-29 (9
times).

'_geom_bond_publ_flag' value 'No' changed to 'no' according
to /home/saulius/struct/CIF-dictionaries/cif_core.dic dictionary
named 'cif_core.dic' version 2.4.1 from 2010-06-29 (43
times).

'_geom_angle_publ_flag' value 'Yes' changed to 'yes'
according to /home/saulius/struct/CIF-dictionaries/cif_core.dic
dictionary named 'cif_core.dic' version 2.4.1 from 2010-06-29 (10
times).

'_geom_angle_publ_flag' value 'No' changed to 'no' according
to /home/saulius/struct/CIF-dictionaries/cif_core.dic dictionary
named 'cif_core.dic' version 2.4.1 from 2010-06-29 (87
times).

'_geom_torsion_publ_flag' value 'No' changed to 'no'
according to /home/saulius/struct/CIF-dictionaries/cif_core.dic
dictionary named 'cif_core.dic' version 2.4.1 from 2010-06-29 (82
times).

Automatic conversion script
Id: cif_fix_values 1715 2011-07-08 13:25:40Z adriana 
;
_cod_original_cell_volume 3518.3(19)
_cod_database_code 2017106
_cod_database_fobs_code 2017106

loop_
_symmetry_equiv_pos_as_xyz
'x, y, z'
'-x+1/2, -y, z+1/2'
'-x, y+1/2, -z+1/2'
'x+1/2, -y+1/2, -z'
'-x, -y, -z'
'x-1/2, y, -z-1/2'
'x, -y-1/2, z-1/2'
'-x-1/2, y-1/2, z'

loop_
_atom_site_type_symbol
_atom_site_label
_atom_site_fract_x
_atom_site_fract_y
_atom_site_fract_z
_atom_site_U_iso_or_equiv
_atom_site_adp_type
_atom_site_calc_flag
_atom_site_refinement_flags
_atom_site_occupancy
_atom_site_disorder_assembly
_atom_site_disorder_group
Zn Zn1 0.05686(2) 0.38931(4) 0.50721(2) 0.03643(16) Uani d . 1 . .
O O1 0.04565(12) 0.5514(2) 0.45266(13) 0.0383(6) Uani d . 1 . .
O O2 0.10013(13) 0.2732(2) 0.58282(14) 0.0468(6) Uani d . 1 . .
O O3 0.34424(15) 0.2231(3) 0.57922(16) 0.0567(8) Uani d D 1 . .
H H3C 0.316(3) 0.271(5) 0.557(3) 0.14(3) Uiso d D 1 . .
O O4 0.0506(2) 0.0904(3) 0.32068(19) 0.0833(11) Uani d . 1 . .
N N1 0.17589(17) 0.4112(2) 0.49636(14) 0.0366(7) Uani d . 1 . .
N N2 0.21994(16) 0.3268(3) 0.53453(16) 0.0392(7) Uani d . 1 . .
N N3 0.02004(17) 0.2728(3) 0.42704(17) 0.0429(7) Uani d D 1 . .
H H3B -0.0318(8) 0.288(3) 0.4256(19) 0.050(11) Uiso d D 1 . .
C C1 0.0996(2) 0.6148(3) 0.41558(18) 0.0352(8) Uani d . 1 . .
C C2 0.18056(19) 0.5814(3) 0.41560(18) 0.0349(8) Uani d . 1 . .
C C3 0.2330(2) 0.6500(3) 0.3750(2) 0.0434(9) Uani d . 1 . .
H H3A 0.2857 0.6279 0.3743 0.052 Uiso calc R 1 . .
C C4 0.2098(2) 0.7494(4) 0.3360(2) 0.0495(10) Uani d . 1 . .
H H4A 0.2458 0.7933 0.3091 0.059 Uiso calc R 1 . .
C C5 0.1313(2) 0.7816(3) 0.3380(2) 0.0484(10) Uani d . 1 . .
H H5A 0.1143 0.8489 0.3127 0.058 Uiso calc R 1 . .
C C6 0.0783(2) 0.7159(3) 0.3767(2) 0.0453(9) Uani d . 1 . .
H H6A 0.0259 0.7399 0.3770 0.054 Uiso calc R 1 . .
C C7 0.21415(19) 0.4839(3) 0.45664(19) 0.0399(8) Uani d . 1 . .
H H7A 0.2683 0.4732 0.4538 0.048 Uiso calc R 1 . .
C C8 0.1742(2) 0.2627(3) 0.57800(19) 0.0370(8) Uani d . 1 . .
C C9 0.21523(19) 0.1711(3) 0.62187(19) 0.0389(8) Uani d . 1 . .
C C10 0.2968(2) 0.1542(3) 0.6201(2) 0.0419(9) Uani d . 1 . .
C C11 0.3311(2) 0.0635(4) 0.6608(2) 0.0518(10) Uani d . 1 . .
H H11A 0.3853 0.0524 0.6593 0.062 Uiso calc R 1 . .
C C12 0.2861(3) -0.0092(4) 0.7029(2) 0.0593(11) Uani d . 1 . .
H H12A 0.3099 -0.0696 0.7298 0.071 Uiso calc R 1 . .
C C13 0.2048(3) 0.0058(4) 0.7062(2) 0.0631(12) Uani d . 1 . .
H H13A 0.1741 -0.0439 0.7350 0.076 Uiso calc R 1 . .
C C14 0.1708(2) 0.0953(3) 0.6660(2) 0.0510(10) Uani d . 1 . .
H H14A 0.1166 0.1058 0.6682 0.061 Uiso calc R 1 . .
C C15 0.0351(3) 0.1447(4) 0.4451(2) 0.0626(12) Uani d . 1 . .
H H15A 0.0065 0.1240 0.4885 0.075 Uiso calc R 1 . .
H H15B 0.0908 0.1340 0.4547 0.075 Uiso calc R 1 . .
C C16 0.0108(4) 0.0614(4) 0.3855(3) 0.0871(16) Uani d . 1 . .
H H16A 0.0228 -0.0208 0.3990 0.104 Uiso calc R 1 . .
H H16B -0.0455 0.0674 0.3781 0.104 Uiso calc R 1 . .
C C17 0.0310(3) 0.2096(5) 0.2995(3) 0.0777(14) Uani d . 1 . .
H H17A -0.0253 0.2151 0.2915 0.093 Uiso calc R 1 . .
H H17B 0.0572 0.2284 0.2545 0.093 Uiso calc R 1 . .
C C18 0.0549(2) 0.2996(4) 0.3557(2) 0.0556(11) Uani d . 1 . .
H H18A 0.1118 0.2999 0.3599 0.067 Uiso calc R 1 . .
H H18B 0.0385 0.3791 0.3405 0.067 Uiso calc R 1 . .

loop_
_atom_site_aniso_label
_atom_site_aniso_U_11
_atom_site_aniso_U_22
_atom_site_aniso_U_33
_atom_site_aniso_U_12
_atom_site_aniso_U_13
_atom_site_aniso_U_23
Zn1 0.0238(2) 0.0349(3) 0.0506(3) 0.00320(16) -0.00026(16) 0.00426(18)
O1 0.0264(12) 0.0325(13) 0.0559(15) 0.0034(10) 0.0071(10) 0.0082(11)
O2 0.0255(13) 0.0489(16) 0.0660(17) 0.0055(11) -0.0009(11) 0.0175(13)
O3 0.0300(15) 0.069(2) 0.0707(19) 0.0120(13) 0.0021(13) 0.0165(17)
O4 0.109(3) 0.062(2) 0.079(2) 0.0156(19) 0.011(2) -0.0190(18)
N1 0.0278(15) 0.0367(17) 0.0452(17) 0.0044(12) -0.0034(12) 0.0048(13)
N2 0.0269(15) 0.0401(17) 0.0506(17) 0.0031(13) -0.0046(13) 0.0087(15)
N3 0.0312(17) 0.0371(18) 0.060(2) 0.0050(13) 0.0028(14) 0.0013(15)
C1 0.0317(19) 0.0340(19) 0.0399(19) 0.0012(15) 0.0040(14) -0.0021(16)
C2 0.0269(18) 0.034(2) 0.0436(19) -0.0005(14) 0.0028(14) -0.0012(15)
C3 0.0241(18) 0.053(2) 0.053(2) -0.0016(16) 0.0024(15) 0.0053(19)
C4 0.043(2) 0.050(2) 0.056(2) -0.0086(19) 0.0065(18) 0.002(2)
C5 0.053(2) 0.038(2) 0.055(2) 0.0031(17) 0.0061(18) 0.0119(18)
C6 0.035(2) 0.043(2) 0.057(2) 0.0058(16) 0.0084(16) 0.0089(19)
C7 0.0250(18) 0.045(2) 0.050(2) 0.0007(15) 0.0009(15) 0.0032(18)
C8 0.0311(19) 0.034(2) 0.046(2) 0.0018(15) -0.0052(15) -0.0029(16)
C9 0.0329(19) 0.037(2) 0.047(2) 0.0058(15) -0.0093(15) -0.0024(17)
C10 0.034(2) 0.042(2) 0.050(2) 0.0049(16) -0.0054(16) -0.0046(18)
C11 0.043(2) 0.052(2) 0.061(2) 0.0131(19) -0.0139(19) 0.002(2)
C12 0.063(3) 0.047(3) 0.069(3) 0.011(2) -0.017(2) 0.011(2)
C13 0.059(3) 0.054(3) 0.077(3) -0.003(2) -0.013(2) 0.019(2)
C14 0.041(2) 0.051(3) 0.061(2) 0.0001(18) -0.0069(18) 0.009(2)
C15 0.087(3) 0.035(2) 0.066(3) 0.001(2) 0.009(2) 0.000(2)
C16 0.117(5) 0.046(3) 0.098(4) -0.009(3) 0.016(4) -0.013(3)
C17 0.096(4) 0.075(4) 0.062(3) 0.011(3) -0.006(3) -0.010(3)
C18 0.056(3) 0.054(3) 0.058(3) 0.006(2) 0.002(2) 0.006(2)

loop_
_atom_type_symbol
_atom_type_description
_atom_type_scat_dispersion_real
_atom_type_scat_dispersion_imag
_atom_type_scat_source
C C 0.0033 0.0016 'International Tables Vol C Tables 4.2.6.8 and 6.1.1.4'
H H 0.0000 0.0000 'International Tables Vol C Tables 4.2.6.8 and 6.1.1.4'
N N 0.0061 0.0033 'International Tables Vol C Tables 4.2.6.8 and 6.1.1.4'
O O 0.0106 0.0060 'International Tables Vol C Tables 4.2.6.8 and 6.1.1.4'
Zn Zn 0.2839 1.4301 'International Tables Vol C Tables 4.2.6.8 and 6.1.1.4'

loop_
_geom_angle_atom_site_label_1
_geom_angle_atom_site_label_2
_geom_angle_atom_site_label_3
_geom_angle_site_symmetry_1
_geom_angle_site_symmetry_3
_geom_angle
_geom_angle_publ_flag
O1 Zn1 O2 5_566 . 105.34(10) yes
O1 Zn1 N1 5_566 . 148.80(11) yes
O2 Zn1 N1 . . 77.73(10) yes
O1 Zn1 N3 5_566 . 102.15(11) yes
O2 Zn1 N3 . . 101.97(12) yes
N1 Zn1 N3 . . 107.59(11) yes
O1 Zn1 O1 5_566 . 79.42(10) yes
O2 Zn1 O1 . . 156.40(10) yes
N1 Zn1 O1 . . 86.52(10) yes
N3 Zn1 O1 . . 99.47(11) yes
O1 Zn1 Zn1 5_566 5_566 40.54(7) no
O2 Zn1 Zn1 . 5_566 140.78(8) no
N1 Zn1 Zn1 . 5_566 120.41(8) no
N3 Zn1 Zn1 . 5_566 104.08(9) no
O1 Zn1 Zn1 . 5_566 38.88(6) no
C1 O1 Zn1 . 5_566 127.6(2) no
C1 O1 Zn1 . . 129.9(2) no
Zn1 O1 Zn1 5_566 . 100.58(10) no
C8 O2 Zn1 . . 111.5(2) no
C10 O3 H3C . . 108(5) no
C16 O4 C17 . . 109.6(4) no
C7 N1 N2 . . 116.6(3) no
C7 N1 Zn1 . . 129.6(2) no
N2 N1 Zn1 . . 113.6(2) no
C8 N2 N1 . . 110.9(3) no
C18 N3 C15 . . 109.0(3) no
C18 N3 Zn1 . . 113.4(2) no
C15 N3 Zn1 . . 112.7(2) no
C18 N3 H3B . . 109(2) no
C15 N3 H3B . . 111(2) no
Zn1 N3 H3B . . 101(2) no
O1 C1 C6 . . 120.9(3) no
O1 C1 C2 . . 121.4(3) no
C6 C1 C2 . . 117.7(3) no
C3 C2 C1 . . 118.3(3) no
C3 C2 C7 . . 116.4(3) no
C1 C2 C7 . . 125.3(3) no
C4 C3 C2 . . 122.7(3) no
C4 C3 H3A . . 118.7 no
C2 C3 H3A . . 118.7 no
C3 C4 C5 . . 118.0(4) no
C3 C4 H4A . . 121.0 no
C5 C4 H4A . . 121.0 no
C6 C5 C4 . . 120.8(4) no
C6 C5 H5A . . 119.6 no
C4 C5 H5A . . 119.6 no
C5 C6 C1 . . 122.5(3) no
C5 C6 H6A . . 118.8 no
C1 C6 H6A . . 118.8 no
N1 C7 C2 . . 125.5(3) no
N1 C7 H7A . . 117.2 no
C2 C7 H7A . . 117.2 no
O2 C8 N2 . . 125.1(3) no
O2 C8 C9 . . 119.5(3) no
N2 C8 C9 . . 115.4(3) no
C14 C9 C10 . . 117.9(3) no
C14 C9 C8 . . 119.0(3) no
C10 C9 C8 . . 123.1(3) no
O3 C10 C11 . . 118.0(3) no
O3 C10 C9 . . 122.0(3) no
C11 C10 C9 . . 120.0(4) no
C12 C11 C10 . . 120.6(4) no
C12 C11 H11A . . 119.7 no
C10 C11 H11A . . 119.7 no
C11 C12 C13 . . 120.7(4) no
C11 C12 H12A . . 119.6 no
C13 C12 H12A . . 119.6 no
C14 C13 C12 . . 118.7(4) no
C14 C13 H13A . . 120.6 no
C12 C13 H13A . . 120.6 no
C13 C14 C9 . . 122.0(4) no
C13 C14 H14A . . 119.0 no
C9 C14 H14A . . 119.0 no
N3 C15 C16 . . 112.2(4) no
N3 C15 H15A . . 109.2 no
C16 C15 H15A . . 109.2 no
N3 C15 H15B . . 109.2 no
C16 C15 H15B . . 109.2 no
H15A C15 H15B . . 107.9 no
O4 C16 C15 . . 110.7(4) no
O4 C16 H16A . . 109.5 no
C15 C16 H16A . . 109.5 no
O4 C16 H16B . . 109.5 no
C15 C16 H16B . . 109.5 no
H16A C16 H16B . . 108.1 no
O4 C17 C18 . . 111.4(4) no
O4 C17 H17A . . 109.3 no
C18 C17 H17A . . 109.3 no
O4 C17 H17B . . 109.3 no
C18 C17 H17B . . 109.3 no
H17A C17 H17B . . 108.0 no
N3 C18 C17 . . 112.3(4) no
N3 C18 H18A . . 109.1 no
C17 C18 H18A . . 109.1 no
N3 C18 H18B . . 109.1 no
C17 C18 H18B . . 109.1 no
H18A C18 H18B . . 107.9 no

loop_
_geom_bond_atom_site_label_1
_geom_bond_atom_site_label_2
_geom_bond_site_symmetry_2
_geom_bond_distance
_geom_bond_publ_flag
Zn1 O1 5_566 2.007(2) yes
Zn1 O2 . 2.046(2) yes
Zn1 N1 . 2.048(3) yes
Zn1 N3 . 2.072(3) yes
Zn1 O1 . 2.079(2) yes
Zn1 Zn1 5_566 3.1437(11) no
O1 C1 . 1.348(4) no
O1 Zn1 5_566 2.007(2) no
O2 C8 . 1.269(4) yes
O3 C10 . 1.348(5) no
O3 H3C . 0.82(3) no
O4 C16 . 1.419(6) no
O4 C17 . 1.424(6) no
N1 C7 . 1.274(4) yes
N1 N2 . 1.396(4) yes
N2 C8 . 1.329(4) yes
N3 C18 . 1.483(5) no
N3 C15 . 1.487(5) no
N3 H3B . 0.899(10) no
C1 C6 . 1.385(5) no
C1 C2 . 1.425(5) no
C2 C3 . 1.395(5) no
C2 C7 . 1.445(5) no
C3 C4 . 1.380(5) no
C3 H3A . 0.9300 no
C4 C5 . 1.383(5) no
C4 H4A . 0.9300 no
C5 C6 . 1.365(5) no
C5 H5A . 0.9300 no
C6 H6A . 0.9300 no
C7 H7A . 0.9300 no
C8 C9 . 1.480(5) no
C9 C14 . 1.399(5) no
C9 C10 . 1.400(5) no
C10 C11 . 1.391(5) no
C11 C12 . 1.360(6) no
C11 H11A . 0.9300 no
C12 C13 . 1.395(6) no
C12 H12A . 0.9300 no
C13 C14 . 1.372(5) no
C13 H13A . 0.9300 no
C14 H14A . 0.9300 no
C15 C16 . 1.503(6) no
C15 H15A . 0.9700 no
C15 H15B . 0.9700 no
C16 H16A . 0.9700 no
C16 H16B . 0.9700 no
C17 C18 . 1.503(6) no
C17 H17A . 0.9700 no
C17 H17B . 0.9700 no
C18 H18A . 0.9700 no
C18 H18B . 0.9700 no

loop_
_geom_hbond_atom_site_label_D
_geom_hbond_atom_site_label_H
_geom_hbond_atom_site_label_A
_geom_hbond_site_symmetry_A
_geom_hbond_distance_DH
_geom_hbond_distance_HA
_geom_hbond_distance_DA
_geom_hbond_angle_DHA
N3 H3B O3 4_456 0.899(10) 2.113(14) 2.992(4) 165(3)
O3 H3C N2 . 0.82(3) 1.80(4) 2.547(4) 149(6)

loop_
_geom_torsion_atom_site_label_1
_geom_torsion_atom_site_label_2
_geom_torsion_atom_site_label_3
_geom_torsion_atom_site_label_4
_geom_torsion_site_symmetry_1
_geom_torsion_site_symmetry_2
_geom_torsion_site_symmetry_3
_geom_torsion_site_symmetry_4
_geom_torsion
_geom_torsion_publ_flag
O1 Zn1 O1 C1 5_566 . . . 164.7(3) no
O2 Zn1 O1 C1 . . . . 60.6(4) no
N1 Zn1 O1 C1 . . . . 12.7(3) no
N3 Zn1 O1 C1 . . . . -94.6(3) no
Zn1 Zn1 O1 C1 5_566 . . . 164.7(3) no
O1 Zn1 O1 Zn1 5_566 . . 5_566 0.0 no
O2 Zn1 O1 Zn1 . . . 5_566 -104.2(2) no
N1 Zn1 O1 Zn1 . . . 5_566 -152.02(12) no
N3 Zn1 O1 Zn1 . . . 5_566 100.72(12) no
O1 Zn1 O2 C8 5_566 . . . -156.4(2) no
N1 Zn1 O2 C8 . . . . -8.4(2) no
N3 Zn1 O2 C8 . . . . 97.3(2) no
O1 Zn1 O2 C8 . . . . -57.6(4) no
Zn1 Zn1 O2 C8 5_566 . . . -131.9(2) no
O1 Zn1 N1 C7 5_566 . . . -76.3(4) no
O2 Zn1 N1 C7 . . . . -175.7(3) no
N3 Zn1 N1 C7 . . . . 85.5(3) no
O1 Zn1 N1 C7 . . . . -13.4(3) no
Zn1 Zn1 N1 C7 5_566 . . . -33.3(3) no
O1 Zn1 N1 N2 5_566 . . . 109.2(3) no
O2 Zn1 N1 N2 . . . . 9.8(2) no
N3 Zn1 N1 N2 . . . . -89.1(2) no
O1 Zn1 N1 N2 . . . . 172.1(2) no
Zn1 Zn1 N1 N2 5_566 . . . 152.14(18) no
C7 N1 N2 C8 . . . . 175.1(3) no
Zn1 N1 N2 C8 . . . . -9.6(3) no
O1 Zn1 N3 C18 5_566 . . . 126.2(2) no
O2 Zn1 N3 C18 . . . . -125.0(2) no
N1 Zn1 N3 C18 . . . . -44.2(3) no
O1 Zn1 N3 C18 . . . . 45.1(3) no
Zn1 Zn1 N3 C18 5_566 . . . 84.6(2) no
O1 Zn1 N3 C15 5_566 . . . -109.4(3) no
O2 Zn1 N3 C15 . . . . -0.6(3) no
N1 Zn1 N3 C15 . . . . 80.1(3) no
O1 Zn1 N3 C15 . . . . 169.5(3) no
Zn1 Zn1 N3 C15 5_566 . . . -151.1(2) no
Zn1 O1 C1 C6 5_566 . . . -25.6(5) no
Zn1 O1 C1 C6 . . . . 173.5(2) no
Zn1 O1 C1 C2 5_566 . . . 153.6(2) no
Zn1 O1 C1 C2 . . . . -7.3(5) no
O1 C1 C2 C3 . . . . 179.0(3) no
C6 C1 C2 C3 . . . . -1.8(5) no
O1 C1 C2 C7 . . . . -3.5(5) no
C6 C1 C2 C7 . . . . 175.8(3) no
C1 C2 C3 C4 . . . . 1.0(5) no
C7 C2 C3 C4 . . . . -176.8(3) no
C2 C3 C4 C5 . . . . 0.4(6) no
C3 C4 C5 C6 . . . . -0.9(6) no
C4 C5 C6 C1 . . . . 0.0(6) no
O1 C1 C6 C5 . . . . -179.4(3) no
C2 C1 C6 C5 . . . . 1.4(5) no
N2 N1 C7 C2 . . . . -176.8(3) no
Zn1 N1 C7 C2 . . . . 8.8(5) no
C3 C2 C7 N1 . . . . -179.5(3) no
C1 C2 C7 N1 . . . . 2.8(6) no
Zn1 O2 C8 N2 . . . . 6.1(4) no
Zn1 O2 C8 C9 . . . . -172.3(2) no
N1 N2 C8 O2 . . . . 2.3(5) no
N1 N2 C8 C9 . . . . -179.3(3) no
O2 C8 C9 C14 . . . . 2.1(5) no
N2 C8 C9 C14 . . . . -176.4(3) no
O2 C8 C9 C10 . . . . -179.6(3) no
N2 C8 C9 C10 . . . . 1.9(5) no
C14 C9 C10 O3 . . . . -179.9(3) no
C8 C9 C10 O3 . . . . 1.8(6) no
C14 C9 C10 C11 . . . . 0.6(5) no
C8 C9 C10 C11 . . . . -177.7(3) no
O3 C10 C11 C12 . . . . -179.7(4) no
C9 C10 C11 C12 . . . . -0.3(6) no
C10 C11 C12 C13 . . . . -0.1(6) no
C11 C12 C13 C14 . . . . 0.1(7) no
C12 C13 C14 C9 . . . . 0.3(6) no
C10 C9 C14 C13 . . . . -0.7(6) no
C8 C9 C14 C13 . . . . 177.7(4) no
C18 N3 C15 C16 . . . . -51.3(5) no
Zn1 N3 C15 C16 . . . . -178.0(3) no
C17 O4 C16 C15 . . . . -61.1(6) no
N3 C15 C16 O4 . . . . 57.8(6) no
C16 O4 C17 C18 . . . . 60.5(6) no
C15 N3 C18 C17 . . . . 50.4(5) no
Zn1 N3 C18 C17 . . . . 176.7(3) no
O4 C17 C18 N3 . . . . -56.2(5) no
